data_1535512
loop_
_publ_author_name
'Morales, J.'
'Tirado, J.L.'
'Perez-Vicente, C.'

_publ_section_title
;
 Cation distribution and chemical deintercalation of Li(1-x) Ni(1+x) O2
;
_journal_name_full 'Materials Research Bulletin'
_journal_page_first 623
_journal_page_last 630
_journal_volume 25
_journal_year 1990
_chemical_formula_sum 'Li0.65 Ni1.08 O2'
_space_group_IT_number 166
_symmetry_space_group_name_Hall '-P 3* 2'
_symmetry_space_group_name_H-M 'R -3 m :R'
_cell_angle_alpha 33.11
_cell_angle_beta 33.11
_cell_angle_gamma 33.11
_cell_formula_units_Z 1
_cell_length_a 5.039
_cell_length_b 5.039
_cell_length_c 5.039
_cell_volume 33.981
_citation_journal_id_ASTM MRBUAC
_cod_data_source_file Morales_MRBUAC_1990_1810.cif
_cod_data_source_block Li0.65Ni1.08O2
_cod_original_cell_volume 33.98118
_cod_original_sg_symbol_Hall '-R 3 2" (-y+z,x+z,-x+y+z)'
_cod_database_code 1535512

loop_
_symmetry_equiv_pos_as_xyz
x,y,z
z,x,y
y,z,x
-y,-x,-z
-z,-y,-x
-x,-z,-y
-x,-y,-z
-z,-x,-y
-y,-z,-x
y,x,z
z,y,x
x,z,y

loop_
_atom_site_label
_atom_site_type_symbol
_atom_site_fract_x
_atom_site_fract_y
_atom_site_fract_z
_atom_site_occupancy
_atom_site_U_iso_or_equiv
O1 O-2 0.2576 0.2576 0.2576 1 0.0
Ni1 Ni+3 0.5 0.5 0.5 0.08 0.0
Li1 Li+1 0.5 0.5 0.5 0.65 0.0
Ni2 Ni+3 0 0 0 1 0.0
